data_4119014
loop_
_publ_author_name
'Takashi Abe'
'Ryoji Tanaka'
'Shintaro Ishida'
'Mitsuo Kira'
'Takeaki Iwamoto'

_publ_section_title
;
 New Isolable Dialkylsilylene and Its Isolable Dimer That Equilibrate in
 Solution
;
_journal_name_full 'Journal of the American Chemical Society'
_journal_page_first 20029
_journal_page_last 20032
_journal_paper_doi 10.1021/ja310391m
_journal_volume 134
_journal_year 2012
_chemical_absolute_configuration unk
_chemical_formula_moiety 'C24 H36 Si5 '
_chemical_formula_sum 'C24 H36 Si5'
_chemical_formula_weight 464.98
_space_group_IT_number 4
_symmetry_cell_setting monoclinic
_symmetry_Int_Tables_number 4
_symmetry_space_group_name_Hall 'P 2yb'
_symmetry_space_group_name_H-M 'P 1 21 1'
_cell_angle_alpha 90.000(1)
_cell_angle_beta 102.847(1)
_cell_angle_gamma 90.000(1)
_cell_formula_units_Z 2
_cell_length_a 12.045(1)
_cell_length_b 6.7445(4)
_cell_length_c 16.898(1)
_cell_measurement_reflns_used 4200
_cell_measurement_temperature 173.1
_cell_measurement_theta_max 27.9
_cell_measurement_theta_min 3.3
_cell_volume 1338.39(16)
_computing_cell_refinement CRYSTALCLEAR
_computing_data_collection CRYSTALCLEAR
_computing_data_reduction 'teXsan Ver. 2.0'
_computing_publication_material 'teXsan Ver. 2.0'
_computing_structure_refinement 'teXsan Ver. 2.0'
_computing_structure_solution SIR92
_diffrn_ambient_temperature 173.1
_diffrn_detector_area_resol_mean 28.57
_diffrn_measured_fraction_theta_full 0.9962
_diffrn_measured_fraction_theta_max 0.9962
_diffrn_measurement_device_type 'Rigaku/MSC Saturn CCD'
_diffrn_measurement_method \w
_diffrn_radiation_type 'Mo K\a'
_diffrn_radiation_wavelength 0.7107
_diffrn_reflns_av_R_equivalents 0.036
_diffrn_reflns_limit_h_max 15
_diffrn_reflns_limit_h_min -15
_diffrn_reflns_limit_k_max 8
_diffrn_reflns_limit_k_min -8
_diffrn_reflns_limit_l_max 22
_diffrn_reflns_limit_l_min -22
_diffrn_reflns_number 19805
_diffrn_reflns_theta_full 27.86
_diffrn_reflns_theta_max 27.86
_exptl_absorpt_coefficient_mu 0.276
_exptl_absorpt_correction_T_max 0.942
_exptl_absorpt_correction_T_min 0.801
_exptl_absorpt_correction_type multi-scan
_exptl_absorpt_process_details '(Jacobson, 1998)'
_exptl_crystal_colour yellow
_exptl_crystal_density_diffrn 1.154
_exptl_crystal_description Prism
_exptl_crystal_F_000 670.00
_exptl_crystal_size_max 0.200
_exptl_crystal_size_mid 0.200
_exptl_crystal_size_min 0.200
_refine_diff_density_max 0.24
_refine_diff_density_min -0.21
_refine_ls_abs_structure_details 'Flack, H. D. (1983), Acta Cryst. A39, 876-881.  2899 Friedel Pairs'
_refine_ls_abs_structure_Flack 0.12(9)
_refine_ls_extinction_method none
_refine_ls_goodness_of_fit_ref 0.839
_refine_ls_hydrogen_treatment refall
_refine_ls_number_parameters 407
_refine_ls_number_reflns 6335
_refine_ls_R_factor_gt 0.0295
_refine_ls_shift/su_max 0.0115
_refine_ls_structure_factor_coef Fsqd
_refine_ls_weighting_details 'w = 1/[\s^2^(Fo^2^) + (0.03000(Max(Fo^2^,0) + 2Fc^2^)/3)^2^]'
_refine_ls_weighting_scheme calc
_refine_ls_wR_factor_ref 0.0684
_reflns_number_gt 5482
_reflns_number_total 6335
_reflns_threshold_expression F^2^>2.0\s(F^2^)
_cod_data_source_file ja310391m_si_002_2.cif
_cod_data_source_block silylene
_cod_original_cell_volume 1338.4(2)
_cod_original_sg_symbol_H-M 'P 21 '
_cod_original_formula_sum 'C24 H36 Si5 '
_cod_database_code 4119014

loop_
_symmetry_equiv_pos_as_xyz
x,y,z
-x,1/2+y,-z

loop_
_atom_site_label
_atom_site_type_symbol
_atom_site_fract_x
_atom_site_fract_y
_atom_site_fract_z
_atom_site_U_iso_or_equiv
_atom_site_adp_type
_atom_site_occupancy
_atom_site_symmetry_multiplicity
_atom_site_calc_flag
Si1 Si 0.00309(5) -0.3424(4) -0.74019(3) 0.0229(1) Uani 1.00 1 d
Si2 Si -0.26155(5) -0.2819(4) -0.75374(3) 0.0258(1) Uani 1.00 1 d
Si3 Si -0.16582(5) -0.2714(4) -0.90157(3) 0.0253(1) Uani 1.00 1 d
Si4 Si 0.24380(5) -0.1581(4) -0.74383(4) 0.0273(1) Uani 1.00 1 d
Si5 Si 0.12924(5) -0.0648(4) -0.61286(3) 0.0232(1) Uani 1.00 1 d
C1 C -0.1301(2) -0.1975(5) -0.7893(1) 0.0230(5) Uani 1.00 1 d
C2 C -0.0995(2) 0.0272(5) -0.7763(1) 0.0263(5) Uani 1.00 1 d
C3 C 0.0257(2) 0.0541(5) -0.7797(1) 0.0255(5) Uani 1.00 1 d
C4 C 0.0955(2) -0.1114(5) -0.7273(1) 0.0214(5) Uani 1.00 1 d
C5 C -0.3390(2) -0.4403(5) -0.8395(1) 0.0250(5) Uani 1.00 1 d
C6 C -0.4355(2) -0.5548(6) -0.8404(1) 0.0325(6) Uani 1.00 1 d
C7 C -0.4859(2) -0.6640(6) -0.9082(1) 0.0378(6) Uani 1.00 1 d
C8 C -0.4403(2) -0.6621(6) -0.9760(2) 0.0376(6) Uani 1.00 1 d
C9 C -0.3434(2) -0.5514(6) -0.9767(1) 0.0305(6) Uani 1.00 1 d
C10 C -0.2917(2) -0.4385(5) -0.9091(1) 0.0247(5) Uani 1.00 1 d
C11 C 0.3152(2) -0.2658(5) -0.6428(1) 0.0294(5) Uani 1.00 1 d
C12 C 0.4140(2) -0.3828(6) -0.6247(2) 0.0391(7) Uani 1.00 1 d
C13 C 0.4535(2) -0.4606(6) -0.5487(2) 0.0469(7) Uani 1.00 1 d
C14 C 0.3946(2) -0.4286(6) -0.4886(2) 0.0441(7) Uani 1.00 1 d
C15 C 0.2971(2) -0.3131(5) -0.5040(1) 0.0341(6) Uani 1.00 1 d
C16 C 0.2573(2) -0.2286(5) -0.5803(1) 0.0262(5) Uani 1.00 1 d
C17 C -0.2376(3) -0.4365(7) -0.6595(2) 0.0492(8) Uani 1.00 1 d
C18 C -0.3496(3) -0.0650(6) -0.7383(2) 0.0487(8) Uani 1.00 1 d
C19 C -0.0527(2) -0.4081(7) -0.9396(2) 0.0485(9) Uani 1.00 1 d
C20 C -0.2069(2) -0.0515(6) -0.9678(2) 0.0425(7) Uani 1.00 1 d
C21 C 0.2524(2) -0.3344(6) -0.8274(2) 0.0439(8) Uani 1.00 1 d
C22 C 0.3101(2) 0.0800(6) -0.7672(2) 0.0438(8) Uani 1.00 1 d
C23 C 0.0168(2) -0.1387(6) -0.5581(2) 0.0349(7) Uani 1.00 1 d
C24 C 0.1647(2) 0.2019(5) -0.5904(1) 0.0331(6) Uani 1.00 1 d
H1 H -0.153(2) 0.119(3) -0.816(1) 0.021(5) Uiso 1.00 1 calc
H2 H -0.105(2) 0.070(3) -0.718(1) 0.020(5) Uiso 1.00 1 calc
H3 H 0.034(2) 0.042(3) -0.837(1) 0.021(5) Uiso 1.00 1 calc
H4 H 0.049(2) 0.198(4) -0.761(1) 0.027(6) Uiso 1.00 1 calc
H5 H -0.466(2) -0.558(4) -0.795(1) 0.033(6) Uiso 1.00 1 calc
H6 H -0.554(3) -0.733(5) -0.907(2) 0.074(9) Uiso 1.00 1 calc
H7 H -0.473(2) -0.741(5) -1.018(2) 0.065(8) Uiso 1.00 1 calc
H8 H -0.309(2) -0.547(3) -1.024(1) 0.023(5) Uiso 1.00 1 calc
H9 H 0.450(2) -0.403(4) -0.665(1) 0.030(6) Uiso 1.00 1 calc
H10 H 0.518(3) -0.533(5) -0.533(2) 0.071(8) Uiso 1.00 1 calc
H11 H 0.419(2) -0.485(4) -0.436(1) 0.044(7) Uiso 1.00 1 calc
H12 H 0.259(2) -0.295(3) -0.463(1) 0.028(6) Uiso 1.00 1 calc
H13 H -0.305(2) -0.497(4) -0.652(2) 0.047(7) Uiso 1.00 1 calc
H14 H -0.214(2) -0.373(4) -0.617(2) 0.045(7) Uiso 1.00 1 calc
H15 H -0.179(3) -0.540(5) -0.658(2) 0.072(9) Uiso 1.00 1 calc
H16 H -0.365(2) 0.004(4) -0.781(2) 0.048(8) Uiso 1.00 1 calc
H17 H -0.310(3) 0.013(5) -0.695(2) 0.072(9) Uiso 1.00 1 calc
H18 H -0.425(2) -0.105(4) -0.725(2) 0.060(8) Uiso 1.00 1 calc
H19 H -0.081(2) -0.445(4) -0.994(2) 0.063(8) Uiso 1.00 1 calc
H20 H -0.030(2) -0.523(5) -0.910(2) 0.066(9) Uiso 1.00 1 calc
H21 H 0.005(2) -0.328(4) -0.938(1) 0.044(7) Uiso 1.00 1 calc
H22 H -0.144(2) 0.047(4) -0.967(2) 0.057(8) Uiso 1.00 1 calc
H23 H -0.265(2) 0.012(4) -0.949(2) 0.047(7) Uiso 1.00 1 calc
H24 H -0.229(2) -0.099(5) -1.020(2) 0.063(8) Uiso 1.00 1 calc
H25 H 0.216(2) -0.276(5) -0.878(2) 0.065(8) Uiso 1.00 1 calc
H26 H 0.220(3) -0.455(5) -0.821(2) 0.067(9) Uiso 1.00 1 calc
H27 H 0.325(3) -0.351(5) -0.827(2) 0.064(8) Uiso 1.00 1 calc
H28 H 0.385(3) 0.065(4) -0.779(2) 0.061(8) Uiso 1.00 1 calc
H29 H 0.311(2) 0.161(5) -0.726(2) 0.069(9) Uiso 1.00 1 calc
H30 H 0.269(2) 0.143(4) -0.813(2) 0.049(7) Uiso 1.00 1 calc
H31 H -0.046(3) -0.067(5) -0.571(2) 0.067(8) Uiso 1.00 1 calc
H32 H 0.040(2) -0.137(4) -0.501(2) 0.046(7) Uiso 1.00 1 calc
H33 H 0.003(2) -0.274(4) -0.568(2) 0.050(7) Uiso 1.00 1 calc
H34 H 0.225(2) 0.244(4) -0.614(1) 0.051(7) Uiso 1.00 1 calc
H35 H 0.182(2) 0.221(4) -0.533(2) 0.058(7) Uiso 1.00 1 calc
H36 H 0.110(3) 0.285(5) -0.610(2) 0.070(9) Uiso 1.00 1 calc

loop_
_atom_site_aniso_label
_atom_site_aniso_U_11
_atom_site_aniso_U_22
_atom_site_aniso_U_33
_atom_site_aniso_U_12
_atom_site_aniso_U_13
_atom_site_aniso_U_23
Si1 0.0243(3) 0.0178(3) 0.0253(3) 0.0016(2) 0.0029(2) 0.0009(2)
Si2 0.0236(3) 0.0324(3) 0.0218(3) -0.0018(3) 0.0060(2) 0.0005(2)
Si3 0.0220(3) 0.0325(3) 0.0220(3) 0.0007(3) 0.0061(2) 0.0023(2)
Si4 0.0232(3) 0.0301(3) 0.0301(3) 0.0018(2) 0.0092(2) -0.0005(3)
Si5 0.0239(3) 0.0222(3) 0.0237(3) -0.0019(2) 0.0055(2) -0.0024(2)
C1 0.0220(9) 0.0228(10) 0.0244(9) 0.0017(7) 0.0053(8) 0.0027(8)
C2 0.0282(10) 0.022(1) 0.028(1) 0.0040(8) 0.0060(9) 0.0033(9)
C3 0.0287(10) 0.020(1) 0.028(1) 0.0015(8) 0.0065(9) 0.0026(8)
C4 0.0217(9) 0.0194(10) 0.0242(9) 0.0010(7) 0.0074(7) -0.0005(7)
C5 0.0236(10) 0.025(1) 0.0247(10) 0.0036(8) 0.0021(8) 0.0026(8)
C6 0.027(1) 0.038(1) 0.032(1) -0.0023(10) 0.0059(9) 0.006(1)
C7 0.031(1) 0.035(1) 0.044(1) -0.008(1) 0.0033(9) 0.002(1)
C8 0.039(1) 0.032(1) 0.036(1) -0.004(1) -0.0030(10) -0.004(1)
C9 0.031(1) 0.030(1) 0.029(1) 0.0029(9) 0.0046(9) -0.0023(10)
C10 0.0239(10) 0.023(1) 0.0263(10) 0.0046(8) 0.0034(8) 0.0021(8)
C11 0.0232(10) 0.025(1) 0.038(1) -0.0009(9) 0.0028(8) 0.0002(9)
C12 0.028(1) 0.036(1) 0.053(1) 0.0067(10) 0.009(1) -0.002(1)
C13 0.031(1) 0.037(1) 0.067(2) 0.012(1) 0.000(1) 0.009(1)
C14 0.042(1) 0.037(1) 0.044(1) 0.002(1) -0.010(1) 0.009(1)
C15 0.036(1) 0.031(1) 0.032(1) -0.0047(9) 0.0011(9) 0.0013(9)
C16 0.0246(10) 0.021(1) 0.0307(9) -0.0041(7) 0.0009(8) -0.0002(8)
C17 0.040(2) 0.079(2) 0.026(1) -0.021(2) 0.002(1) 0.016(1)
C18 0.041(2) 0.049(2) 0.063(2) 0.001(1) 0.026(1) -0.013(2)
C19 0.033(1) 0.072(2) 0.043(2) 0.004(1) 0.015(1) -0.017(2)
C20 0.044(2) 0.047(2) 0.034(1) -0.008(1) 0.002(1) 0.016(1)
C21 0.039(1) 0.054(2) 0.040(1) 0.010(1) 0.014(1) -0.011(1)
C22 0.037(1) 0.044(1) 0.055(2) -0.003(1) 0.022(1) 0.010(1)
C23 0.036(1) 0.041(1) 0.029(1) -0.006(1) 0.0123(10) -0.001(1)
C24 0.044(1) 0.025(1) 0.032(1) -0.004(1) 0.012(1) -0.0061(10)

loop_
_atom_type_symbol
_atom_type_description
_atom_type_scat_dispersion_real
_atom_type_scat_dispersion_imag
_atom_type_scat_source
Si Si 0.082 0.070
;International Tables for Crystallography
(1992, Vol. C, Tables 4.2.6.8 and 6.1.1.1)
;
C C 0.003 0.002
;International Tables for Crystallography
(1992, Vol. C, Tables 4.2.6.8 and 6.1.1.1)
;
H H 0.000 0.000
;International Tables for Crystallography
(1992, Vol. C, Table 6.1.1.2)
;

loop_
_geom_angle_atom_site_label_1
_geom_angle_atom_site_label_2
_geom_angle_atom_site_label_3
_geom_angle
_geom_angle_publ_flag
C1 Si1 C4 92.56(8) yes
C1 Si2 C5 103.43(8) yes
C1 Si2 C17 117.0(1) yes
C1 Si2 C18 110.5(1) yes
C5 Si2 C17 107.3(1) yes
C5 Si2 C18 110.8(1) yes
C17 Si2 C18 107.7(1) yes
C1 Si3 C10 102.98(8) yes
C1 Si3 C19 116.6(1) yes
C1 Si3 C20 111.1(1) yes
C10 Si3 C19 108.7(1) yes
C10 Si3 C20 109.67(10) yes
C19 Si3 C20 107.6(1) yes
C4 Si4 C11 100.75(8) yes
C4 Si4 C21 115.5(1) yes
C4 Si4 C22 110.4(1) yes
C11 Si4 C21 110.5(1) yes
C11 Si4 C22 113.1(1) yes
C21 Si4 C22 106.7(1) yes
C4 Si5 C16 100.13(8) yes
C4 Si5 C23 116.28(9) yes
C4 Si5 C24 110.56(9) yes
C16 Si5 C23 109.6(1) yes
C16 Si5 C24 111.78(10) yes
C23 Si5 C24 108.3(1) yes
Si1 C1 Si2 112.84(9) yes
Si1 C1 Si3 106.27(9) yes
Si1 C1 C2 106.6(1) yes
Si2 C1 Si3 102.46(9) yes
Si2 C1 C2 115.6(1) yes
Si3 C1 C2 112.7(1) yes
C1 C2 C3 108.2(2) yes
C2 C3 C4 107.8(1) yes
Si1 C4 Si4 113.22(9) yes
Si1 C4 Si5 103.79(8) yes
Si1 C4 C3 107.2(1) yes
Si4 C4 Si5 100.47(8) yes
Si4 C4 C3 116.4(1) yes
Si5 C4 C3 115.2(1) yes
Si2 C5 C6 126.5(1) yes
Si2 C5 C10 114.5(1) yes
C6 C5 C10 119.0(2) yes
C5 C6 C7 121.0(2) yes
C6 C7 C8 120.1(2) yes
C7 C8 C9 120.3(2) yes
C8 C9 C10 120.6(2) yes
Si3 C10 C5 114.7(1) yes
Si3 C10 C9 126.2(2) yes
C5 C10 C9 119.0(2) yes
Si4 C11 C12 127.6(2) yes
Si4 C11 C16 114.1(1) yes
C12 C11 C16 118.2(2) yes
C11 C12 C13 121.3(2) yes
C12 C13 C14 120.1(2) yes
C13 C14 C15 120.3(2) yes
C14 C15 C16 120.4(2) yes
Si5 C16 C11 113.3(1) yes
Si5 C16 C15 127.1(2) yes
C11 C16 C15 119.6(2) yes

loop_
_geom_bond_atom_site_label_1
_geom_bond_atom_site_label_2
_geom_bond_distance
_geom_bond_publ_flag
Si1 C1 1.904(2) yes
Si1 C4 1.899(2) yes
Si2 C1 1.902(2) yes
Si2 C5 1.873(2) yes
Si2 C17 1.871(2) yes
Si2 C18 1.859(3) yes
Si3 C1 1.915(2) yes
Si3 C10 1.871(2) yes
Si3 C19 1.873(2) yes
Si3 C20 1.858(2) yes
Si4 C4 1.895(2) yes
Si4 C11 1.878(2) yes
Si4 C21 1.867(2) yes
Si4 C22 1.875(3) yes
Si5 C4 1.911(2) yes
Si5 C16 1.877(2) yes
Si5 C23 1.870(2) yes
Si5 C24 1.868(2) yes
C1 C2 1.563(3) yes
C2 C3 1.533(3) yes
C3 C4 1.551(3) yes
C5 C6 1.393(3) yes
C5 C10 1.416(3) yes
C6 C7 1.383(3) yes
C7 C8 1.377(3) yes
C8 C9 1.388(3) yes
C9 C10 1.398(3) yes
C11 C12 1.404(3) yes
C11 C16 1.413(3) yes
C12 C13 1.371(3) yes
C13 C14 1.379(4) yes
C14 C15 1.385(3) yes
C15 C16 1.394(3) yes

loop_
_geom_torsion_atom_site_label_1
_geom_torsion_atom_site_label_2
_geom_torsion_atom_site_label_3
_geom_torsion_atom_site_label_4
_geom_torsion
_geom_torsion_publ_flag
Si1 C1 Si2 C5 -101.6(1) yes
Si1 C1 Si2 C17 16.0(2) yes
Si1 C1 Si2 C18 139.7(1) yes
Si1 C1 Si3 C10 105.44(9) yes
Si1 C1 Si3 C19 -13.4(2) yes
Si1 C1 Si3 C20 -137.2(1) yes
Si1 C1 C2 C3 34.2(2) yes
Si1 C4 Si4 C11 -80.6(1) yes
Si1 C4 Si4 C21 38.5(2) yes
Si1 C4 Si4 C22 159.7(1) yes
Si1 C4 Si5 C16 85.88(9) yes
Si1 C4 Si5 C23 -32.1(1) yes
Si1 C4 Si5 C24 -156.11(10) yes
Si1 C4 C3 C2 35.6(2) yes
Si2 C1 Si1 C4 -139.50(10) yes
Si2 C1 Si3 C10 -13.2(1) yes
Si2 C1 Si3 C19 -132.0(1) yes
Si2 C1 Si3 C20 104.2(1) yes
Si2 C1 C2 C3 160.5(1) yes
Si2 C5 C6 C7 179.2(2) yes
Si2 C5 C10 Si3 -2.1(2) yes
Si2 C5 C10 C9 -179.8(1) yes
Si3 C1 Si1 C4 108.98(9) yes
Si3 C1 Si2 C5 12.2(1) yes
Si3 C1 Si2 C17 129.9(1) yes
Si3 C1 Si2 C18 -106.4(1) yes
Si3 C1 C2 C3 -82.1(2) yes
Si3 C10 C5 C6 177.7(1) yes
Si3 C10 C9 C8 -176.6(2) yes
Si4 C4 Si1 C1 -143.06(10) yes
Si4 C4 Si5 C16 -31.39(9) yes
Si4 C4 Si5 C23 -149.3(1) yes
Si4 C4 Si5 C24 86.6(1) yes
Si4 C4 C3 C2 163.5(1) yes
Si4 C11 C12 C13 -176.5(2) yes
Si4 C11 C16 Si5 -4.3(2) yes
Si4 C11 C16 C15 175.3(1) yes
Si5 C4 Si1 C1 108.95(9) yes
Si5 C4 Si4 C11 29.48(10) yes
Si5 C4 Si4 C21 148.5(1) yes
Si5 C4 Si4 C22 -90.3(1) yes
Si5 C4 C3 C2 -79.3(2) yes
Si5 C16 C11 C12 178.5(2) yes
Si5 C16 C15 C14 -178.8(2) yes
C1 Si1 C4 C3 -13.4(1) yes
C1 Si2 C5 C6 173.1(2) yes
C1 Si2 C5 C10 -7.1(2) yes
C1 Si3 C10 C5 10.3(2) yes
C1 Si3 C10 C9 -172.2(2) yes
C1 C2 C3 C4 -45.7(2) yes
C2 C1 Si1 C4 -11.5(1) yes
C2 C1 Si2 C5 135.2(1) yes
C2 C1 Si2 C17 -107.1(2) yes
C2 C1 Si2 C18 16.6(2) yes
C2 C1 Si3 C10 -138.1(1) yes
C2 C1 Si3 C19 103.0(2) yes
C2 C1 Si3 C20 -20.8(2) yes
C3 C4 Si4 C11 154.6(1) yes
C3 C4 Si4 C21 -86.3(2) yes
C3 C4 Si4 C22 34.8(2) yes
C3 C4 Si5 C16 -157.3(1) yes
C3 C4 Si5 C23 84.8(2) yes
C3 C4 Si5 C24 -39.3(2) yes
C4 Si4 C11 C12 159.4(2) yes
C4 Si4 C11 C16 -17.5(2) yes
C4 Si5 C16 C11 23.9(2) yes
C4 Si5 C16 C15 -155.5(2) yes
C5 C6 C7 C8 0.5(3) yes
C5 C10 Si3 C19 134.6(2) yes
C5 C10 Si3 C20 -108.0(2) yes
C5 C10 C9 C8 0.7(3) yes
C6 C5 Si2 C17 48.8(2) yes
C6 C5 Si2 C18 -68.5(2) yes
C6 C5 C10 C9 0.0(3) yes
C6 C7 C8 C9 0.3(4) yes
C7 C6 C5 C10 -0.6(3) yes
C7 C8 C9 C10 -0.9(3) yes
C9 C10 Si3 C19 -47.9(2) yes
C9 C10 Si3 C20 69.5(2) yes
C10 C5 Si2 C17 -131.4(2) yes
C10 C5 Si2 C18 111.3(2) yes
C11 C12 C13 C14 1.6(4) yes
C11 C16 Si5 C23 146.7(1) yes
C11 C16 Si5 C24 -93.2(2) yes
C11 C16 C15 C14 1.7(3) yes
C12 C11 Si4 C21 36.8(2) yes
C12 C11 Si4 C22 -82.8(2) yes
C12 C11 C16 C15 -2.0(3) yes
C12 C13 C14 C15 -1.8(4) yes
C13 C12 C11 C16 0.4(3) yes
C13 C14 C15 C16 0.2(3) yes
C15 C16 Si5 C23 -32.8(2) yes
C15 C16 Si5 C24 87.4(2) yes
C16 C11 Si4 C21 -140.1(2) yes
C16 C11 Si4 C22 100.3(2) yes
C16 C11 Si4 C22 100.3(2) yes
